data_4342330
loop_
_publ_author_name
'Li, Ji-Kun'
'Huang, Xian-Qiang'
'Yang, Song'
'Ma, Hong-Wei'
'Chi, Ying-Nan'
'Hu, Chang-Wen'

_publ_section_title
;
 Four alkoxohexavanadate-based pd-polyoxovanadates as robust heterogeneous
 catalysts for oxidation of benzyl-alkanes.
;
_journal_issue 4
_journal_name_full 'Inorganic chemistry'
_journal_page_first 1454
_journal_page_last 1461
_journal_paper_doi 10.1021/ic502447b
_journal_volume 54
_journal_year 2015
_chemical_formula_moiety 'C46 H82 N8 O25 Pd2 V6'
_chemical_formula_sum 'C46 H82 N8 O25 Pd2 V6'
_chemical_formula_weight 1665.63
_space_group_crystal_system triclinic
_space_group_IT_number 2
_space_group_name_Hall '-P 1'
_space_group_name_H-M_alt 'P -1'
_symmetry_space_group_name_Hall '-P 1'
_symmetry_space_group_name_H-M 'P -1'
_atom_sites_solution_hydrogens geom
_atom_sites_solution_primary direct
_atom_sites_solution_secondary difmap
_audit_creation_method SHELXL-2014/6
_cell_angle_alpha 86.490(5)
_cell_angle_beta 73.385(6)
_cell_angle_gamma 78.023(5)
_cell_formula_units_Z 1
_cell_length_a 10.7283(8)
_cell_length_b 11.9106(6)
_cell_length_c 13.1328(9)
_cell_measurement_reflns_used 3358
_cell_measurement_temperature 293(2)
_cell_measurement_theta_max 28.55
_cell_measurement_theta_min 3.19
_cell_volume 1573.04(19)
_computing_cell_refinement 'Bruker SAINT'
_computing_data_collection 'Bruker APEX2'
_computing_data_reduction 'Bruker SAINT'
_computing_molecular_graphics 'Bruker SHELXTL'
_computing_publication_material 'Bruker SHELXTL'
_computing_structure_refinement 'SHELXL-2014/6 (Sheldrick, 2014)'
_computing_structure_solution 'SHELXS-97 (Sheldrick, 2008)'
_diffrn_ambient_temperature 293(2)
_diffrn_measured_fraction_theta_full 0.975
_diffrn_measured_fraction_theta_max 0.996
_diffrn_measurement_device_type 'CCD area detector'
_diffrn_measurement_method 'phi and omega scans'
_diffrn_radiation_type MoK\a
_diffrn_radiation_wavelength 0.71073
_diffrn_reflns_av_R_equivalents 0.0177
_diffrn_reflns_av_unetI/netI 0.0366
_diffrn_reflns_Laue_measured_fraction_full 0.975
_diffrn_reflns_Laue_measured_fraction_max 0.996
_diffrn_reflns_limit_h_max 10
_diffrn_reflns_limit_h_min -12
_diffrn_reflns_limit_k_max 14
_diffrn_reflns_limit_k_min -14
_diffrn_reflns_limit_l_max 14
_diffrn_reflns_limit_l_min -15
_diffrn_reflns_number 9314
_diffrn_reflns_point_group_measured_fraction_full 0.975
_diffrn_reflns_point_group_measured_fraction_max 0.996
_diffrn_reflns_theta_full 25.242
_diffrn_reflns_theta_max 25.050
_diffrn_reflns_theta_min 3.194
_diffrn_source 'fine-focus sealed tube'
_exptl_absorpt_coefficient_mu 1.492
_exptl_absorpt_correction_T_max 0.788
_exptl_absorpt_correction_T_min 0.696
_exptl_absorpt_correction_type multi-scan
_exptl_absorpt_process_details sadabs
_exptl_crystal_colour yellow
_exptl_crystal_density_diffrn 1.758
_exptl_crystal_density_method 'not measured'
_exptl_crystal_description block
_exptl_crystal_F_000 844
_exptl_crystal_size_max 0.250
_exptl_crystal_size_mid 0.220
_exptl_crystal_size_min 0.160
_refine_diff_density_max 1.061
_refine_diff_density_min -1.210
_refine_diff_density_rms 0.103
_refine_ls_extinction_method none
_refine_ls_goodness_of_fit_ref 1.057
_refine_ls_hydrogen_treatment constr
_refine_ls_matrix_type full
_refine_ls_number_parameters 394
_refine_ls_number_reflns 5546
_refine_ls_number_restraints 0
_refine_ls_restrained_S_all 2.454
_refine_ls_R_factor_all 0.0640
_refine_ls_R_factor_gt 0.0502
_refine_ls_shift/su_max 0.001
_refine_ls_shift/su_mean 0.000
_refine_ls_structure_factor_coef Fsqd
_refine_ls_weighting_details 'w=1/[\s^2^(Fo^2^)+(0.0789P)^2^+2.9975P] where P=(Fo^2^+2Fc^2^)/3'
_refine_ls_weighting_scheme calc
_refine_ls_wR_factor_gt 0.1380
_refine_ls_wR_factor_ref 0.1503
_reflns_Friedel_coverage 0.000
_reflns_number_gt 4476
_reflns_number_total 5546
_reflns_threshold_expression 'I > 2\s(I)'
_cod_data_source_file ic502447b_si_006.cif
_cod_data_source_block 123ma
_cod_depositor_comments 'Adding full bibliography for 4342328--4342332.cif.'
_cod_database_code 4342330
_shelx_space_group_comment
;
The symmetry employed for this shelxl refinement is uniquely defined
by the following loop, which should always be used as a source of
symmetry information in preference to the above space-group names.
They are only intended as comments.
;
_shelx_estimated_absorpt_t_min 0.707
_shelx_estimated_absorpt_t_max 0.796
_shelxl_version_number 2014/6

loop_
_space_group_symop_operation_xyz
'x, y, z'
'-x, -y, -z'

loop_
_atom_site_label
_atom_site_type_symbol
_atom_site_fract_x
_atom_site_fract_y
_atom_site_fract_z
_atom_site_U_iso_or_equiv
_atom_site_adp_type
_atom_site_occupancy
_atom_site_site_symmetry_order
_atom_site_calc_flag
_atom_site_refinement_flags_posn
_atom_site_refinement_flags_adp
_atom_site_refinement_flags_occupancy
Pd1 Pd 0.36261(4) 0.07673(3) 0.43696(3) 0.04341(17) Uani 1 1 d . . .
V1 V 0.86055(11) 0.53103(9) 0.89856(8) 0.0551(3) Uani 1 1 d D . .
V2 V 0.87091(10) 0.65722(7) 1.08839(7) 0.0428(3) Uani 1 1 d D . .
V3 V 1.13785(10) 0.59685(8) 0.88252(8) 0.0462(3) Uani 1 1 d . . .
O1 O 0.2680(4) 0.0515(3) 0.5889(3) 0.0481(9) Uani 1 1 d . U .
O2 O 0.2845(5) -0.0383(3) 0.3835(3) 0.0546(10) Uani 1 1 d . U .
O3 O 1.0000 0.5000 1.0000 0.0355(10) Uani 1 2 d DS U P
O4 O 0.7675(5) 0.5479(4) 0.8208(4) 0.0672(12) Uani 1 1 d . U .
O5 O 0.9828(4) 0.3914(3) 0.8335(3) 0.0444(9) Uani 1 1 d D U .
O6 O 0.7918(4) 0.7738(3) 1.1587(3) 0.0562(11) Uani 1 1 d D U .
O7 O 0.7864(4) 0.5411(3) 1.1729(3) 0.0480(9) Uani 1 1 d D U .
O8 O 0.7823(4) 0.6563(3) 0.9865(3) 0.0488(9) Uani 1 1 d D U .
O9 O 1.0167(4) 0.7226(3) 0.9805(3) 0.0454(9) Uani 1 1 d D U .
O10 O 1.2281(5) 0.6773(4) 0.8065(3) 0.0622(11) Uani 1 1 d . U .
O11 O 1.2247(4) 0.5652(3) 0.9948(3) 0.0474(9) Uani 1 1 d . U .
O12 O 0.9954(4) 0.6114(3) 0.8180(3) 0.0501(9) Uani 1 1 d . U .
O13 O 0.9443(16) 0.6997(12) 0.6092(9) 0.280(7) Uani 1 1 d D U .
H1 H 1.0263 0.6789 0.6053 0.336 Uiso 1 1 d R U .
H2 H 0.9190 0.6601 0.5701 0.336 Uiso 1 1 d R U .
N1 N 0.4546(5) 0.0997(4) 0.2830(3) 0.0459(11) Uani 1 1 d . . .
N2 N 0.6133(6) 0.1144(5) -0.0453(4) 0.0695(16) Uani 1 1 d . . .
N3 N 0.4429(5) 0.1961(4) 0.4861(3) 0.0422(10) Uani 1 1 d . . .
N4 N 0.6036(6) 0.4364(5) 0.6027(5) 0.0667(15) Uani 1 1 d . . .
C1 C 0.1206(7) -0.0157(6) 0.7360(5) 0.0600(16) Uani 1 1 d . U .
H1A H 0.0558 -0.0637 0.7515 0.090 Uiso 1 1 calc R U .
H1B H 0.1892 -0.0471 0.7693 0.090 Uiso 1 1 calc R U .
H1C H 0.0788 0.0601 0.7627 0.090 Uiso 1 1 calc R U .
C2 C 0.1799(6) -0.0104(4) 0.6187(4) 0.0419(12) Uani 1 1 d . U .
C3 C 0.1403(6) -0.0728(5) 0.5522(5) 0.0499(14) Uani 1 1 d . U .
H3 H 0.0703 -0.1095 0.5841 0.060 Uiso 1 1 calc R U .
C4 C 0.1939(6) -0.0865(5) 0.4430(5) 0.0471(13) Uani 1 1 d . U .
C5 C 0.1461(7) -0.1665(5) 0.3868(5) 0.0602(16) Uani 1 1 d . U .
H5A H 0.0784 -0.1990 0.4368 0.090 Uiso 1 1 calc R U .
H5B H 0.1102 -0.1252 0.3330 0.090 Uiso 1 1 calc R U .
H5C H 0.2188 -0.2268 0.3542 0.090 Uiso 1 1 calc R U .
C6 C 0.5498(6) 0.0149(5) 0.2276(4) 0.0506(14) Uani 1 1 d . U .
H6 H 0.5780 -0.0498 0.2648 0.061 Uiso 1 1 calc R U .
C7 C 0.6067(6) 0.0184(5) 0.1213(4) 0.0499(14) Uani 1 1 d . U .
H7 H 0.6745 -0.0414 0.0886 0.060 Uiso 1 1 calc R U .
C8 C 0.5642(6) 0.1114(5) 0.0606(4) 0.0516(14) Uani 1 1 d . U .
C9 C 0.4650(7) 0.2006(5) 0.1195(5) 0.0630(17) Uani 1 1 d . U .
H9 H 0.4337 0.2659 0.0845 0.076 Uiso 1 1 calc R U .
C10 C 0.4159(7) 0.1915(5) 0.2256(5) 0.0593(16) Uani 1 1 d . U .
H10 H 0.3516 0.2519 0.2614 0.071 Uiso 1 1 calc R U .
C11 C 0.7200(8) 0.0244(7) -0.1021(5) 0.075(2) Uani 1 1 d . U .
H11A H 0.7418 0.0412 -0.1768 0.113 Uiso 1 1 calc R U .
H11B H 0.7967 0.0206 -0.0773 0.113 Uiso 1 1 calc R U .
H11C H 0.6920 -0.0480 -0.0897 0.113 Uiso 1 1 calc R U .
C12 C 0.5669(10) 0.2121(8) -0.1078(6) 0.104(3) Uani 1 1 d . U .
H12A H 0.6129 0.1993 -0.1817 0.155 Uiso 1 1 calc R U .
H12B H 0.4732 0.2200 -0.0976 0.155 Uiso 1 1 calc R U .
H12C H 0.5842 0.2809 -0.0850 0.155 Uiso 1 1 calc R U .
C13 C 0.3907(6) 0.2403(5) 0.5853(4) 0.0459(13) Uani 1 1 d . U .
H13 H 0.3164 0.2155 0.6289 0.055 Uiso 1 1 calc R U .
C14 C 0.4399(6) 0.3186(5) 0.6253(5) 0.0489(13) Uani 1 1 d . U .
H14 H 0.3986 0.3456 0.6942 0.059 Uiso 1 1 calc R U .
C15 C 0.5519(6) 0.3594(5) 0.5643(5) 0.0489(13) Uani 1 1 d . U .
C16 C 0.6050(6) 0.3139(5) 0.4606(5) 0.0544(15) Uani 1 1 d . U .
H16 H 0.6786 0.3379 0.4150 0.065 Uiso 1 1 calc R U .
C17 C 0.5508(6) 0.2360(5) 0.4264(5) 0.0505(14) Uani 1 1 d . U .
H17 H 0.5898 0.2080 0.3576 0.061 Uiso 1 1 calc R U .
C18 C 0.5455(9) 0.4812(7) 0.7104(6) 0.079(2) Uani 1 1 d . U .
H18A H 0.5954 0.5344 0.7232 0.118 Uiso 1 1 calc R U .
H18B H 0.4552 0.5198 0.7186 0.118 Uiso 1 1 calc R U .
H18C H 0.5475 0.4191 0.7604 0.118 Uiso 1 1 calc R U .
C19 C 0.7209(8) 0.4777(7) 0.5382(8) 0.092(3) Uani 1 1 d . U .
H19A H 0.7427 0.5314 0.5786 0.138 Uiso 1 1 calc R U .
H19B H 0.7942 0.4139 0.5181 0.138 Uiso 1 1 calc R U .
H19C H 0.7028 0.5146 0.4754 0.138 Uiso 1 1 calc R U .
C20 C 1.0184(8) 0.3698(6) 0.7236(5) 0.0701(19) Uani 1 1 d . U .
H20A H 1.0788 0.2973 0.7081 0.105 Uiso 1 1 calc R U .
H20B H 0.9403 0.3678 0.7025 0.105 Uiso 1 1 calc R U .
H20C H 1.0604 0.4296 0.6853 0.105 Uiso 1 1 calc R U .
C21 C 1.0648(8) 0.8122(6) 1.0115(6) 0.070(2) Uani 1 1 d . U .
H21A H 0.9928 0.8634 1.0580 0.106 Uiso 1 1 calc R U .
H21B H 1.1301 0.7809 1.0480 0.106 Uiso 1 1 calc R U .
H21C H 1.1044 0.8535 0.9497 0.106 Uiso 1 1 calc R U .
C22 C 1.3695(15) 0.5470(13) 0.9679(12) 0.173(6) Uani 1 1 d . U .
H22A H 1.4006 0.6003 0.9135 0.260 Uiso 1 1 calc R U .
H22B H 1.3955 0.5586 1.0300 0.260 Uiso 1 1 calc R U .
H22C H 1.4072 0.4700 0.9426 0.260 Uiso 1 1 calc R U .
C23 C 0.9656(16) 0.7117(12) 0.7590(10) 0.176(5) Uani 1 1 d D U .
H23A H 0.8928 0.7070 0.7318 0.264 Uiso 1 1 calc DR U .
H23B H 0.9417 0.7776 0.8043 0.264 Uiso 1 1 calc R U .
H23C H 1.0419 0.7187 0.7010 0.264 Uiso 1 1 calc R U .

loop_
_atom_site_aniso_label
_atom_site_aniso_U_11
_atom_site_aniso_U_22
_atom_site_aniso_U_33
_atom_site_aniso_U_23
_atom_site_aniso_U_13
_atom_site_aniso_U_12
Pd1 0.0561(3) 0.0406(3) 0.0286(2) 0.00163(16) -0.00657(19) -0.00665(19)
V1 0.0594(7) 0.0617(7) 0.0468(6) -0.0116(5) -0.0270(5) 0.0025(5)
V2 0.0476(6) 0.0358(5) 0.0422(5) -0.0081(4) -0.0093(4) -0.0046(4)
V3 0.0562(6) 0.0413(5) 0.0374(5) 0.0005(4) -0.0048(4) -0.0136(4)
O1 0.061(2) 0.051(2) 0.0321(19) 0.0017(16) -0.0089(17) -0.0176(19)
O2 0.076(3) 0.051(2) 0.036(2) -0.0043(17) -0.013(2) -0.015(2)
O3 0.044(3) 0.032(2) 0.034(2) -0.0015(19) -0.015(2) -0.010(2)
O4 0.070(3) 0.074(3) 0.064(3) -0.007(2) -0.036(2) -0.004(2)
O5 0.058(2) 0.043(2) 0.035(2) -0.0088(15) -0.0163(17) -0.0091(17)
O6 0.066(3) 0.042(2) 0.053(2) -0.0088(18) -0.010(2) -0.0026(19)
O7 0.050(2) 0.048(2) 0.042(2) -0.0085(16) -0.0065(18) -0.0077(17)
O8 0.051(2) 0.043(2) 0.049(2) -0.0018(16) -0.0136(18) -0.0028(17)
O9 0.058(2) 0.0323(18) 0.046(2) -0.0041(15) -0.0120(18) -0.0128(16)
O10 0.076(3) 0.053(2) 0.052(2) 0.0043(19) -0.001(2) -0.024(2)
O11 0.044(2) 0.050(2) 0.050(2) -0.0068(17) -0.0107(18) -0.0148(17)
O12 0.069(3) 0.042(2) 0.040(2) 0.0072(16) -0.0188(19) -0.0089(18)
O13 0.317(13) 0.257(11) 0.173(9) 0.080(9) 0.034(10) -0.020(10)
N1 0.057(3) 0.043(3) 0.031(2) 0.0009(19) -0.009(2) -0.002(2)
N2 0.078(4) 0.083(4) 0.032(3) 0.005(3) -0.003(3) 0.000(3)
N3 0.044(3) 0.043(2) 0.033(2) 0.0001(18) -0.004(2) -0.0021(19)
N4 0.056(3) 0.056(3) 0.096(5) 0.007(3) -0.031(3) -0.017(3)
C1 0.067(4) 0.071(4) 0.041(3) 0.004(3) -0.008(3) -0.023(3)
C2 0.047(3) 0.039(3) 0.038(3) 0.002(2) -0.012(2) -0.004(2)
C3 0.051(3) 0.050(3) 0.046(3) 0.001(2) -0.009(3) -0.009(3)
C4 0.058(3) 0.037(3) 0.044(3) 0.000(2) -0.017(3) -0.002(2)
C5 0.073(4) 0.057(4) 0.054(4) -0.004(3) -0.024(3) -0.011(3)
C6 0.061(4) 0.047(3) 0.036(3) 0.004(2) -0.014(3) 0.005(3)
C7 0.052(3) 0.053(3) 0.037(3) -0.004(2) -0.010(2) 0.005(3)
C8 0.058(4) 0.056(3) 0.034(3) 0.005(2) -0.007(3) -0.008(3)
C9 0.077(4) 0.054(3) 0.040(3) 0.015(3) -0.006(3) 0.007(3)
C10 0.073(4) 0.042(3) 0.044(3) 0.002(2) 0.001(3) 0.004(3)
C11 0.078(5) 0.097(5) 0.039(4) -0.014(3) -0.002(3) -0.011(4)
C12 0.129(7) 0.109(6) 0.043(4) 0.023(4) -0.006(4) 0.013(5)
C13 0.052(3) 0.045(3) 0.036(3) 0.002(2) -0.004(2) -0.011(2)
C14 0.054(3) 0.048(3) 0.042(3) 0.002(2) -0.012(3) -0.008(3)
C15 0.047(3) 0.042(3) 0.057(3) 0.008(2) -0.020(3) -0.002(2)
C16 0.043(3) 0.049(3) 0.065(4) 0.008(3) -0.008(3) -0.006(2)
C17 0.049(3) 0.050(3) 0.039(3) 0.002(2) 0.000(2) 0.003(3)
C18 0.105(6) 0.070(4) 0.083(5) 0.005(4) -0.051(5) -0.033(4)
C19 0.072(5) 0.073(5) 0.144(8) 0.026(5) -0.045(5) -0.030(4)
C20 0.086(5) 0.074(4) 0.051(4) -0.016(3) -0.027(4) -0.003(4)
C21 0.091(5) 0.054(4) 0.067(4) -0.010(3) -0.008(4) -0.034(4)
C22 0.163(13) 0.194(13) 0.175(13) -0.004(11) -0.049(11) -0.060(11)
C23 0.189(11) 0.169(10) 0.144(10) 0.014(9) -0.032(9) -0.003(9)

loop_
_atom_type_symbol
_atom_type_description
_atom_type_scat_dispersion_real
_atom_type_scat_dispersion_imag
_atom_type_scat_source
C C 0.0033 0.0016 'International Tables Vol C Tables 4.2.6.8 and 6.1.1.4'
H H 0.0000 0.0000 'International Tables Vol C Tables 4.2.6.8 and 6.1.1.4'
O O 0.0106 0.0060 'International Tables Vol C Tables 4.2.6.8 and 6.1.1.4'
N N 0.0061 0.0033 'International Tables Vol C Tables 4.2.6.8 and 6.1.1.4'
V V 0.3005 0.5294 'International Tables Vol C Tables 4.2.6.8 and 6.1.1.4'
Pd Pd -0.9988 1.0072 'International Tables Vol C Tables 4.2.6.8 and 6.1.1.4'

loop_
_geom_angle_atom_site_label_1
_geom_angle_atom_site_label_2
_geom_angle_atom_site_label_3
_geom_angle
_geom_angle_site_symmetry_1
_geom_angle_site_symmetry_3
O1 Pd1 O2 93.22(16) . .
O1 Pd1 N1 178.45(18) . .
O2 Pd1 N1 85.26(18) . .
O1 Pd1 N3 88.60(16) . .
O2 Pd1 N3 178.03(16) . .
N1 Pd1 N3 92.92(18) . .
O4 V1 O8 100.7(2) . .
O4 V1 O11 101.2(2) . 2_767
O8 V1 O11 90.00(18) . 2_767
O4 V1 O12 99.4(2) . .
O8 V1 O12 90.39(18) . .
O11 V1 O12 158.92(18) 2_767 .
O4 V1 O5 97.7(2) . .
O8 V1 O5 161.61(17) . .
O11 V1 O5 87.23(17) 2_767 .
O12 V1 O5 85.77(17) . .
O4 V1 O3 176.48(19) . .
O8 V1 O3 82.66(13) . .
O11 V1 O3 79.70(12) 2_767 .
O12 V1 O3 79.45(12) . .
O5 V1 O3 78.96(11) . .
O6 V2 O8 104.3(2) . .
O6 V2 O7 101.51(19) . .
O8 V2 O7 92.81(18) . .
O6 V2 O5 96.97(18) . 2_767
O8 V2 O5 158.45(16) . 2_767
O7 V2 O5 85.98(16) . 2_767
O6 V2 O9 99.62(19) . .
O8 V2 O9 90.48(17) . .
O7 V2 O9 157.08(16) . .
O5 V2 O9 82.73(16) 2_767 .
O6 V2 O3 172.94(17) . .
O8 V2 O3 82.21(12) . .
O7 V2 O3 80.55(11) . .
O5 V2 O3 76.37(10) 2_767 .
O9 V2 O3 77.44(10) . .
O6 V2 V3 134.49(16) . 2_767
O8 V2 V3 86.04(12) . 2_767
O7 V2 V3 33.06(11) . 2_767
O5 V2 V3 81.24(10) 2_767 2_767
O9 V2 V3 124.87(11) . 2_767
O3 V2 V3 47.55(3) . 2_767
O10 V3 O7 102.3(2) . 2_767
O10 V3 O12 101.1(2) . .
O7 V3 O12 92.70(18) 2_767 .
O10 V3 O11 100.6(2) . .
O7 V3 O11 91.02(17) 2_767 .
O12 V3 O11 156.64(17) . .
O10 V3 O9 96.31(19) . .
O7 V3 O9 161.30(17) 2_767 .
O12 V3 O9 85.21(17) . .
O11 V3 O9 83.93(16) . .
O10 V3 O3 174.02(17) . .
O7 V3 O3 83.63(13) 2_767 .
O12 V3 O3 79.02(12) . .
O11 V3 O3 78.50(12) . .
O9 V3 O3 77.73(11) . .
O10 V3 V2 138.60(17) . 2_767
O7 V3 V2 36.40(13) 2_767 2_767
O12 V3 V2 87.37(12) . 2_767
O11 V3 V2 82.04(11) . 2_767
O9 V3 V2 124.90(11) . 2_767
O3 V3 V2 47.30(3) . 2_767
C2 O1 Pd1 124.0(3) . .
C4 O2 Pd1 123.2(4) . .
V1 O3 V1 180.00(4) . 2_767
V1 O3 V2 94.96(4) . 2_767
V1 O3 V2 85.04(4) 2_767 2_767
V1 O3 V2 85.04(4) . .
V1 O3 V2 94.96(4) 2_767 .
V2 O3 V2 180.0 2_767 .
V1 O3 V3 89.91(4) . 2_767
V1 O3 V3 90.09(4) 2_767 2_767
V2 O3 V3 94.86(4) 2_767 2_767
V2 O3 V3 85.14(4) . 2_767
V1 O3 V3 90.09(4) . .
V1 O3 V3 89.91(4) 2_767 .
V2 O3 V3 85.14(4) 2_767 .
V2 O3 V3 94.86(4) . .
V3 O3 V3 180.0 2_767 .
C20 O5 V1 122.6(4) . .
C20 O5 V2 117.7(4) . 2_767
V1 O5 V2 109.69(16) . 2_767
V3 O7 V2 110.5(2) 2_767 .
V1 O8 V2 110.05(19) . .
C21 O9 V3 121.6(4) . .
C21 O9 V2 119.0(4) . .
V3 O9 V2 109.65(16) . .
C22 O11 V1 117.2(7) . 2_767
C22 O11 V3 119.5(7) . .
V1 O11 V3 111.40(19) 2_767 .
C23 O12 V3 118.8(7) . .
C23 O12 V1 122.2(7) . .
V3 O12 V1 111.38(18) . .
C10 N1 C6 115.9(5) . .
C10 N1 Pd1 123.3(4) . .
C6 N1 Pd1 120.3(4) . .
C8 N2 C11 121.4(6) . .
C8 N2 C12 121.2(6) . .
C11 N2 C12 117.3(6) . .
C13 N3 C17 115.1(5) . .
C13 N3 Pd1 120.3(4) . .
C17 N3 Pd1 124.6(4) . .
C15 N4 C19 121.4(7) . .
C15 N4 C18 121.5(6) . .
C19 N4 C18 117.0(6) . .
O1 C2 C3 125.5(5) . .
O1 C2 C1 114.9(5) . .
C3 C2 C1 119.6(5) . .
C2 C3 C4 127.1(6) . .
O2 C4 C3 126.3(5) . .
O2 C4 C5 114.6(5) . .
C3 C4 C5 119.0(6) . .
N1 C6 C7 124.1(5) . .
C6 C7 C8 120.5(5) . .
N2 C8 C7 121.9(6) . .
N2 C8 C9 123.1(5) . .
C7 C8 C9 115.0(5) . .
C10 C9 C8 120.6(5) . .
N1 C10 C9 123.8(6) . .
N3 C13 C14 124.1(5) . .
C13 C14 C15 121.0(6) . .
N4 C15 C14 122.1(6) . .
N4 C15 C16 123.3(6) . .
C14 C15 C16 114.6(6) . .
C17 C16 C15 121.1(6) . .
C16 C17 N3 124.1(6) . .

loop_
_geom_bond_atom_site_label_1
_geom_bond_atom_site_label_2
_geom_bond_distance
_geom_bond_site_symmetry_2
Pd1 O1 1.999(4) .
Pd1 O2 2.001(4) .
Pd1 N1 2.010(4) .
Pd1 N3 2.030(5) .
V1 O4 1.598(4) .
V1 O8 1.844(4) .
V1 O11 1.902(4) 2_767
V1 O12 1.925(4) .
V1 O5 1.960(4) .
V1 O3 2.2360(10) .
V2 O6 1.650(4) .
V2 O8 1.852(4) .
V2 O7 1.929(4) .
V2 O5 2.079(4) 2_767
V2 O9 2.040(4) .
V2 O3 2.2455(9) .
V2 V3 3.0444(13) 2_767
V3 O10 1.602(4) .
V3 O7 1.774(4) 2_767
V3 O12 1.922(4) .
V3 O11 1.938(4) .
V3 O9 2.015(4) .
V3 O3 2.2547(10) .
V3 V2 3.0444(13) 2_767
O1 C2 1.278(7) .
O2 C4 1.275(7) .
O3 V1 2.2360(10) 2_767
O3 V2 2.2455(9) 2_767
O3 V3 2.2546(10) 2_767
O5 C20 1.409(7) .
O5 V2 2.079(4) 2_767
O7 V3 1.774(4) 2_767
O9 C21 1.405(7) .
O11 C22 1.462(15) .
O11 V1 1.902(4) 2_767
O12 C23 1.414(14) .
N1 C10 1.351(7) .
N1 C6 1.352(7) .
N2 C8 1.339(8) .
N2 C11 1.455(9) .
N2 C12 1.467(9) .
N3 C13 1.354(7) .
N3 C17 1.359(7) .
N4 C15 1.353(8) .
N4 C19 1.463(10) .
N4 C18 1.458(10) .
C1 C2 1.492(8) .
C2 C3 1.384(8) .
C3 C4 1.390(8) .
C4 C5 1.491(8) .
C6 C7 1.356(8) .
C7 C8 1.401(8) .
C8 C9 1.422(9) .
C9 C10 1.348(8) .
C13 C14 1.359(8) .
C14 C15 1.402(8) .
C15 C16 1.412(9) .
C16 C17 1.350(9) .
